data_2108145
loop_
_publ_author_name
'Casati, Nicola'
'Genoni, Alessandro'
'Meyer, Benjamin'
'Krawczuk, Anna'
'Macchi, Piero'

_publ_section_title
;
 Exploring charge density analysis in crystals at high pressure: data
 collection, data analysis and advanced modelling
;
_journal_issue 4
_journal_name_full 'Acta Crystallographica Section B'
_journal_page_first 584
_journal_page_last 597
_journal_paper_doi 10.1107/S2052520617008356
_journal_volume 73
_journal_year 2017
_chemical_formula_sum 'C16 H10 O2'
_chemical_formula_weight 234.24
_chemical_name_systematic
;
 ?
;
_space_group_IT_number 14
_symmetry_cell_setting monoclinic
_symmetry_space_group_name_Hall '-P 2yn'
_symmetry_space_group_name_H-M 'P 1 21/n 1'
_atom_sites_solution_hydrogens geom
_atom_sites_solution_primary direct
_atom_sites_solution_secondary difmap
_audit_creation_method SHELXL-97
_cell_angle_alpha 90.00
_cell_angle_beta 92.569(5)
_cell_angle_gamma 90.00
_cell_formula_units_Z 4
_cell_length_a 8.7168(4)
_cell_length_b 11.8642(13)
_cell_length_c 8.8601(10)
_cell_measurement_reflns_used 7354
_cell_measurement_temperature 293(2)
_cell_measurement_theta_max 13.31
_cell_measurement_theta_min 1.59
_cell_volume 915.37(15)
_computing_structure_refinement 'SHELXL-97 (Sheldrick, 2008)'
_diffrn_ambient_pressure 4350000
_diffrn_ambient_temperature 293(2)
_diffrn_measured_fraction_theta_full 0.473
_diffrn_measured_fraction_theta_max 0.473
_diffrn_measurement_device_type 'Xcalibur, Ruby'
_diffrn_radiation_monochromator synchrotron
_diffrn_radiation_source synchrotron
_diffrn_radiation_type synchrotron
_diffrn_radiation_wavelength 0.3100
_diffrn_reflns_av_R_equivalents 0.0974
_diffrn_reflns_av_sigmaI/netI 0.0735
_diffrn_reflns_limit_h_max 11
_diffrn_reflns_limit_h_min -10
_diffrn_reflns_limit_k_max 11
_diffrn_reflns_limit_k_min -14
_diffrn_reflns_limit_l_max 10
_diffrn_reflns_limit_l_min -9
_diffrn_reflns_number 7354
_diffrn_reflns_theta_full 13.31
_diffrn_reflns_theta_max 13.31
_diffrn_reflns_theta_min 1.59
_exptl_absorpt_coefficient_mu 0.071
_exptl_absorpt_correction_T_max 1.00000
_exptl_absorpt_correction_T_min 0.92507
_exptl_absorpt_correction_type multi-scan
_exptl_absorpt_process_details
;
CrysAlisPro, Agilent Technologies,
Version 1.171.34.44b (release 16-11-2010 CrysAlis171 .NET)
(compiled Nov 16 2010,21:40:38)
Empirical absorption correction using spherical harmonics,
 implemented in SCALE3 ABSPACK scaling algorithm.
;
_exptl_crystal_colour orange
_exptl_crystal_density_diffrn 1.700
_exptl_crystal_density_method 'not measured'
_exptl_crystal_description prism
_exptl_crystal_F_000 488
_exptl_crystal_size_max 0.05
_exptl_crystal_size_mid 0.04
_exptl_crystal_size_min 0.02
_refine_diff_density_max 0.344
_refine_diff_density_min -0.441
_refine_diff_density_rms 0.088
_refine_ls_extinction_method none
_refine_ls_goodness_of_fit_ref 1.073
_refine_ls_hydrogen_treatment mixed
_refine_ls_matrix_type full
_refine_ls_number_parameters 163
_refine_ls_number_reflns 1481
_refine_ls_number_restraints 0
_refine_ls_restrained_S_all 1.073
_refine_ls_R_factor_all 0.0943
_refine_ls_R_factor_gt 0.0687
_refine_ls_shift/su_max 0.002
_refine_ls_shift/su_mean 0.000
_refine_ls_structure_factor_coef Fsqd
_refine_ls_weighting_details 'calc w=1/[\s^2^(Fo^2^)+(0.1145P)^2^+0.5372P] where P=(Fo^2^+2Fc^2^)/3'
_refine_ls_weighting_scheme calc
_refine_ls_wR_factor_gt 0.1754
_refine_ls_wR_factor_ref 0.2044
_reflns_number_gt 1103
_reflns_number_total 1481
_reflns_threshold_expression >2\s(I)
_cod_data_source_file lc5086sup3.cif
_cod_data_source_block BCA_4p35_GPa
_cod_database_code 2108145

loop_
_symmetry_equiv_pos_as_xyz
'x, y, z'
'-x+1/2, y+1/2, -z+1/2'
'-x, -y, -z'
'x-1/2, -y-1/2, z-1/2'

loop_
_atom_site_label
_atom_site_type_symbol
_atom_site_fract_x
_atom_site_fract_y
_atom_site_fract_z
_atom_site_U_iso_or_equiv
_atom_site_adp_type
_atom_site_occupancy
_atom_site_symmetry_multiplicity
_atom_site_calc_flag
_atom_site_refinement_flags
C1 C 0.6086(3) -0.0056(3) 0.2898(4) 0.0196(8) Uani 1 1 d .
C2 C 0.7264(3) -0.0806(3) 0.2517(4) 0.0242(8) Uani 1 1 d .
H2 H 0.7372 -0.1483 0.3040 0.029 Uiso 1 1 calc R
C3 C 0.8257(3) -0.0567(3) 0.1399(4) 0.0236(8) Uani 1 1 d .
H3 H 0.9158 -0.0987 0.1421 0.028 Uiso 1 1 calc R
C4 C 0.8090(3) 0.0231(3) 0.0222(4) 0.0243(9) Uani 1 1 d .
H4 H 0.8861 0.0209 -0.0469 0.029 Uiso 1 1 calc R
C5 C 0.6987(3) 0.1032(3) -0.0077(4) 0.0220(8) Uani 1 1 d .
H5 H 0.6906 0.1329 -0.1048 0.026 Uiso 1 1 calc R
C6 C 0.5964(3) 0.1439(3) 0.0991(4) 0.0181(7) Uani 1 1 d .
C7 C 0.4543(3) 0.1924(3) 0.0663(4) 0.0212(8) Uani 1 1 d .
H7 H 0.4328 0.2229 -0.0290 0.025 Uiso 1 1 calc R
C8 C 0.3431(3) 0.1962(3) 0.1747(4) 0.0192(8) Uani 1 1 d .
C9 C 0.1862(3) 0.2121(3) 0.1451(4) 0.0208(8) Uani 1 1 d .
H9 H 0.1569 0.2523 0.0584 0.025 Uiso 1 1 calc R
C10 C 0.0692(3) 0.1732(3) 0.2340(4) 0.0216(8) Uani 1 1 d .
H10 H -0.0243 0.2105 0.2212 0.026 Uiso 1 1 calc R
C11 C 0.0735(3) 0.0859(3) 0.3394(4) 0.0214(8) Uani 1 1 d .
H11 H -0.0164 0.0737 0.3898 0.026 Uiso 1 1 calc R
C12 C 0.1951(3) 0.0152(3) 0.3781(4) 0.0221(8) Uani 1 1 d .
H12 H 0.1736 -0.0539 0.4219 0.027 Uiso 1 1 calc R
C13 C 0.3481(3) 0.0417(3) 0.3553(4) 0.0199(8) Uani 1 1 d .
C14 C 0.4682(3) -0.0351(3) 0.3438(4) 0.0180(7) Uani 1 1 d .
H14 H 0.4530 -0.1092 0.3738 0.022 Uiso 1 1 calc R
C15 C 0.6465(3) 0.1115(3) 0.2534(4) 0.0175(7) Uani 1 1 d .
C16 C 0.3777(3) 0.1615(3) 0.3320(4) 0.0168(7) Uani 1 1 d .
O1 O 0.7282(2) 0.1697(2) 0.3358(3) 0.0235(6) Uani 1 1 d .
O2 O 0.4164(2) 0.2271(2) 0.4328(3) 0.0252(7) Uani 1 1 d .

loop_
_atom_site_aniso_label
_atom_site_aniso_U_11
_atom_site_aniso_U_22
_atom_site_aniso_U_33
_atom_site_aniso_U_23
_atom_site_aniso_U_13
_atom_site_aniso_U_12
C1 0.0209(14) 0.025(2) 0.012(2) -0.0019(12) -0.0027(12) 0.0004(12)
C2 0.0246(15) 0.021(3) 0.026(3) -0.0012(13) -0.0034(13) 0.0011(13)
C3 0.0219(15) 0.021(3) 0.028(3) -0.0054(13) 0.0009(13) 0.0009(12)
C4 0.0217(15) 0.028(3) 0.023(3) -0.0045(13) 0.0038(13) -0.0042(13)
C5 0.0219(14) 0.027(3) 0.017(2) 0.0020(12) 0.0010(12) -0.0088(13)
C6 0.0205(14) 0.017(2) 0.017(2) 0.0018(11) 0.0016(12) -0.0054(12)
C7 0.0233(15) 0.025(2) 0.016(2) 0.0038(12) -0.0007(12) -0.0004(12)
C8 0.0225(15) 0.018(2) 0.017(2) -0.0009(11) 0.0010(12) -0.0016(12)
C9 0.0223(15) 0.019(2) 0.021(2) -0.0015(12) -0.0006(12) 0.0043(12)
C10 0.0202(14) 0.027(3) 0.017(3) -0.0038(12) 0.0002(12) 0.0042(12)
C11 0.0204(14) 0.031(3) 0.013(3) -0.0008(12) 0.0034(12) 0.0007(13)
C12 0.0236(15) 0.026(3) 0.017(2) 0.0055(12) 0.0028(12) -0.0023(13)
C13 0.0223(15) 0.024(2) 0.014(2) -0.0004(12) 0.0001(12) 0.0020(12)
C14 0.0249(15) 0.013(2) 0.015(2) 0.0030(11) -0.0022(12) -0.0023(12)
C15 0.0124(12) 0.016(2) 0.024(2) -0.0017(12) 0.0005(11) 0.0011(11)
C16 0.0130(12) 0.016(2) 0.021(2) -0.0021(12) 0.0015(11) 0.0027(11)
O1 0.0226(11) 0.0252(18) 0.0225(18) -0.0051(9) -0.0021(9) -0.0014(9)
O2 0.0243(11) 0.0240(19) 0.0270(19) -0.0046(10) -0.0036(9) 0.0013(10)

loop_
_atom_type_symbol
_atom_type_description
_atom_type_scat_dispersion_real
_atom_type_scat_dispersion_imag
_atom_type_scat_source
C C 0.0015 0.0009 'International Tables Vol C Tables 4.2.6.8 and 6.1.1.4'
O O 0.0056 0.0036 'International Tables Vol C Tables 4.2.6.8 and 6.1.1.4'
H H 0.0000 0.0000 'International Tables Vol C Tables 4.2.6.8 and 6.1.1.4'

loop_
_geom_angle_atom_site_label_1
_geom_angle_atom_site_label_2
_geom_angle_atom_site_label_3
_geom_angle
C14 C1 C2 126.1(3)
C14 C1 C15 121.9(3)
C2 C1 C15 111.8(3)
C3 C2 C1 122.1(4)
C2 C3 C4 128.6(3)
C5 C4 C3 131.0(3)
C4 C5 C6 124.5(3)
C7 C6 C5 125.9(3)
C7 C6 C15 122.0(3)
C5 C6 C15 111.3(3)
C6 C7 C8 120.8(3)
C9 C8 C7 125.5(3)
C9 C8 C16 111.9(3)
C7 C8 C16 121.6(3)
C8 C9 C10 125.8(3)
C11 C10 C9 128.8(3)
C12 C11 C10 127.9(3)
C11 C12 C13 123.7(3)
C12 C13 C14 126.1(3)
C12 C13 C16 114.6(3)
C14 C13 C16 119.1(3)
C1 C14 C13 122.7(3)
O1 C15 C1 122.6(3)
O1 C15 C6 123.7(3)
C1 C15 C6 113.1(3)
O1 C15 C16 103.1(2)
C1 C15 C16 86.65(19)
C6 C15 C16 87.43(18)
O2 C16 C13 124.1(3)
O2 C16 C8 123.6(4)
C13 C16 C8 112.1(3)
O2 C16 C15 96.97(19)
C13 C16 C15 89.0(2)
C8 C16 C15 87.6(2)

loop_
_geom_bond_atom_site_label_1
_geom_bond_atom_site_label_2
_geom_bond_distance
C1 C14 1.379(4)
C1 C2 1.412(5)
C1 C15 1.467(5)
C2 C3 1.374(5)
C3 C4 1.411(5)
C4 C5 1.370(5)
C5 C6 1.413(5)
C6 C7 1.385(4)
C6 C15 1.467(5)
C7 C8 1.395(5)
C8 C9 1.394(4)
C8 C16 1.471(5)
C9 C10 1.395(5)
C10 C11 1.394(5)
C11 C12 1.383(5)
C12 C13 1.393(4)
C13 C14 1.395(4)
C13 C16 1.462(5)
C15 O1 1.212(4)
C15 C16 2.543(4)
C16 O2 1.221(4)
